data_9000194
loop_
_publ_author_name
'Mumme, W. G.'

_publ_section_title
;The crystal structure of SnTa2O7, thoreaulite, an example of tin in five-fold
 coordination
;
_journal_name_full 'American Mineralogist'
_journal_page_first 367
_journal_page_last 377
_journal_volume 55
_journal_year 1970
_chemical_formula_sum 'O7 Sn Ta2'
_chemical_name_mineral Thoreaulite
_space_group_IT_number 15
_symmetry_space_group_name_Hall '-C 2yc'
_symmetry_space_group_name_H-M 'C 1 2/c 1'
_cell_angle_alpha 90
_cell_angle_beta 91.0
_cell_angle_gamma 90
_cell_length_a 17.140
_cell_length_b 4.865
_cell_length_c 5.548
_cell_formula_units_Z 4
_cell_volume 462.556
_database_code_amcsd 0000199
_exptl_crystal_density_diffrn 8.510
_cod_original_formula_sum 'Sn Ta2 O7'
_cod_database_code 9000194

loop_
_space_group_symop_operation_xyz
x,y,z
1/2+x,1/2+y,z
x,-y,1/2+z
1/2+x,1/2-y,1/2+z
-x,y,1/2-z
1/2-x,1/2+y,1/2-z
-x,-y,-z
1/2-x,1/2-y,-z

loop_
_atom_site_label
_atom_site_fract_x
_atom_site_fract_y
_atom_site_fract_z
_atom_site_U_iso_or_equiv
Sn 0.00000 0.23000 0.25000 0.01520
Ta 0.16980 0.24030 0.66750 0.01140
O1 0.00000 0.39200 0.75000 0.04559
O2 0.07500 0.09700 0.59900 0.03293
O3 0.12400 0.56700 0.42700 0.04559
O4 0.21700 0.07700 0.34200 0.04433

loop_
_cod_related_entry_id
_cod_related_entry_database
_cod_related_entry_code
1 AMCSD 0000199
